data_4113005
loop_
_publ_author_name
'Ciaran McDonnell'
'Oscar L\'opez'
'Paul Murphy'
'Jos\'e G. Fern\'andez Bola\~nos'
'Rita Hazell'
'Mikael Bols'

_publ_section_title
;
 Conformational Effects on Glycoside Reactivity: Study of the High
 Reactive Conformer of Glucose
;
_journal_name_full 'Journal of the American Chemical Society'
_journal_page_first 12374
_journal_page_last 12385
_journal_paper_doi 10.1021/ja047476t
_journal_volume 126
_journal_year 2004
_chemical_absolute_configuration syn
_chemical_formula_moiety 'C21 H24 O5'
_chemical_formula_sum 'C21 H24 O5'
_chemical_formula_weight 356.42
_chemical_name_systematic
;
Methyl-3,6-anhydro-2,4-di-O-benzyl-\a-D-glucopyranoside
;
_space_group_IT_number 5
_symmetry_cell_setting monoclinic
_symmetry_space_group_name_Hall 'C 2y'
_symmetry_space_group_name_H-M 'C 1 2 1'
_atom_type_scat_source IntTabIV
_cell_angle_alpha 90.000
_cell_angle_beta 97.007(5)
_cell_angle_gamma 90.000
_cell_formula_units_Z 8
_cell_length_a 39.105(8)
_cell_length_b 5.615(1)
_cell_length_c 16.609(3)
_cell_measurement_reflns_used 4884
_cell_measurement_temperature 120
_cell_measurement_theta_max 29.8
_cell_measurement_theta_min 2.5
_cell_volume 3619.7(12)
_computing_cell_refinement 'SAINT (Siemens, 1995)'
_computing_data_collection 'SMART (Siemens, 1995)'
_computing_data_reduction 'SAINT (Siemens, 1995)'
_computing_molecular_graphics
;
       ORTEP-III (Burnett & Johnson,  1996), KRYSTAL
;
_computing_publication_material KRYSTAL
_computing_structure_refinement 'modified ORFLS(1962), KRYSTAL'
_computing_structure_solution
;
      SIR97 (Altomare et al., 1997 ), KRYSTAL
;
_diffrn_ambient_temperature 120
_diffrn_measured_fraction_theta_full 98.9
_diffrn_measured_fraction_theta_max 63.5
_diffrn_measurement_device 'Siemens SMART CCD diffractometer'
_diffrn_measurement_method '\w rotation scans with narrow frames'
_diffrn_radiation_monochromator graphite
_diffrn_radiation_source 'x-ray tube'
_diffrn_radiation_type 'Mo K\a'
_diffrn_radiation_wavelength 0.71073
_diffrn_reflns_av_R_equivalents 0.056
_diffrn_reflns_limit_h_max 53
_diffrn_reflns_limit_h_min -54
_diffrn_reflns_limit_k_max 7
_diffrn_reflns_limit_k_min -7
_diffrn_reflns_limit_l_max 23
_diffrn_reflns_limit_l_min -23
_diffrn_reflns_number 22326
_diffrn_reflns_reduction_process 22326
_diffrn_reflns_theta_full 28.3
_diffrn_reflns_theta_max 29.8
_diffrn_reflns_theta_min 2.5
_diffrn_standards_decay_% 0
_exptl_absorpt_coefficient_mu 0.093
_exptl_absorpt_correction_T_max 1.00
_exptl_absorpt_correction_T_min 0.96
_exptl_absorpt_correction_type integration
_exptl_absorpt_process_details 'XPREP, 1995'
_exptl_crystal_colour colourless
_exptl_crystal_density_diffrn 1.308
_exptl_crystal_description needle
_exptl_crystal_F_000 1520
_exptl_crystal_size_max 0.56
_exptl_crystal_size_mid 0.12
_exptl_crystal_size_min 0.06
_refine_diff_density_max 0.18(3)
_refine_diff_density_min -0.17(3)
_refine_ls_extinction_coef 841(61)
_refine_ls_extinction_method
;
  Type 1 Lorentzian isotropic ( Becker and Coppens, 1974)
;
_refine_ls_goodness_of_fit_ref 0.92
_refine_ls_hydrogen_treatment constr
_refine_ls_matrix_type full
_refine_ls_number_constraints 0
_refine_ls_number_parameters 470
_refine_ls_number_reflns 4865
_refine_ls_number_restraints 0
_refine_ls_R_factor_gt 0.035
_refine_ls_shift/su_max 0.0018
_refine_ls_shift/su_mean 0.0003
_refine_ls_structure_factor_coef F
_refine_ls_weighting_details
;
w= 1/{[\s~cs~(F^2^)+1.03F^2^]^1/2^- |F|}^2^
;
_refine_ls_weighting_scheme calc
_refine_ls_wR_factor_ref 0.036
_reflns_number_gt 4865
_reflns_number_total 10246
_reflns_threshold_expression I>3\s(I)
_cod_data_source_file ja047476tsi20040506_025817_1.cif
_cod_data_source_block cmd_23a
_cod_original_cell_volume 3619.5(13)
_cod_original_sg_symbol_H-M 'C 2'
_cod_database_code 4113005

loop_
_symmetry_equiv_pos_as_xyz
+x,+y,+z
-x,+y,-z
1/2+x,1/2+y,+z
1/2-x,1/2+y,-z

loop_
_atom_site_aniso_label
_atom_site_aniso_U_11
_atom_site_aniso_U_22
_atom_site_aniso_U_33
_atom_site_aniso_U_12
_atom_site_aniso_U_13
_atom_site_aniso_U_23
O1 0.0169(10) 0.0390(12) 0.0234(10) -0.0013(9) 0.0027(8) 0.0107(9)
O2 0.0197(10) 0.0246(11) 0.0174(9) 0.0063(8) -0.0008(7) -0.0006(8)
O3 0.0241(10) 0.0178(10) 0.0274(10) -0.0035(8) -0.0031(8) -0.0022(8)
O4 0.0242(9) 0.0196(10) 0.0172(9) -0.0023(8) 0.0014(7) -0.0007(8)
O5 0.0208(10) 0.0188(10) 0.0262(10) -0.0019(8) 0.0013(8) 0.0013(8)
O6 0.0328(11) 0.0400(13) 0.0241(10) 0.0058(10) 0.0056(9) -0.0127(9)
O7 0.0179(10) 0.0235(10) 0.0199(9) 0.0026(8) 0.0018(8) 0.0040(8)
O8 0.0172(10) 0.0191(10) 0.0393(11) -0.0004(8) 0.0043(8) 0.0032(8)
O9 0.0201(10) 0.0190(10) 0.0230(9) -0.0028(8) 0.0061(8) -0.0016(8)
O10 0.0284(10) 0.0207(10) 0.0304(11) -0.0001(9) 0.0086(8) -0.0027(9)
C1 0.021(1) 0.021(1) 0.020(1) 0.001(1) 0.001(1) 0.000(1)
C2 0.022(1) 0.017(1) 0.022(1) -0.002(1) -0.001(1) -0.003(1)
C3 0.023(1) 0.022(2) 0.019(1) -0.004(1) 0.001(1) 0.002(1)
C4 0.016(1) 0.020(1) 0.024(1) 0.000(1) 0.003(1) -0.004(1)
C5 0.016(1) 0.019(1) 0.026(1) 0.001(1) 0.000(1) -0.002(1)
C6 0.020(1) 0.020(2) 0.030(1) 0.002(1) 0.000(1) 0.000(1)
C7 0.026(2) 0.050(2) 0.026(1) 0.000(1) 0.007(1) 0.013(1)
C8 0.023(1) 0.024(2) 0.024(1) 0.005(1) 0.002(1) 0.000(1)
C9 0.022(1) 0.025(2) 0.018(1) 0.001(1) 0.009(1) 0.002(1)
C10 0.022(1) 0.025(2) 0.030(2) 0.001(1) 0.005(1) 0.001(1)
C11 0.036(2) 0.024(2) 0.031(2) -0.002(1) 0.006(1) -0.006(1)
C12 0.031(2) 0.035(2) 0.027(2) -0.001(1) -0.006(1) -0.003(1)
C13 0.027(2) 0.035(2) 0.030(2) 0.012(1) -0.003(1) -0.001(1)
C14 0.029(2) 0.025(2) 0.023(1) 0.008(1) 0.001(1) -0.004(1)
C15 0.023(1) 0.026(2) 0.022(1) 0.000(1) 0.008(1) 0.005(1)
C16 0.019(1) 0.019(1) 0.020(1) 0.006(1) 0.006(1) 0.002(1)
C17 0.023(1) 0.024(2) 0.018(1) 0.002(1) 0.004(1) 0.002(1)
C18 0.031(2) 0.026(2) 0.028(2) -0.005(1) 0.002(1) 0.000(1)
C19 0.039(2) 0.034(2) 0.024(2) 0.002(2) -0.003(1) -0.004(1)
C20 0.053(2) 0.043(2) 0.016(1) 0.005(2) 0.004(1) 0.004(1)
C21 0.037(2) 0.025(2) 0.029(2) -0.003(1) 0.011(1) 0.005(1)
C31 0.023(1) 0.023(2) 0.027(1) -0.001(1) 0.007(1) 0.000(1)
C32 0.022(1) 0.019(2) 0.027(1) 0.000(1) 0.007(1) 0.004(1)
C33 0.016(1) 0.016(1) 0.028(1) -0.003(1) 0.006(1) -0.001(1)
C34 0.020(1) 0.018(1) 0.026(1) -0.004(1) 0.000(1) 0.001(1)
C35 0.023(1) 0.018(1) 0.032(2) 0.004(1) 0.002(1) 0.003(1)
C36 0.024(2) 0.022(2) 0.038(2) 0.003(1) 0.007(1) 0.005(1)
C37 0.056(2) 0.051(2) 0.029(2) 0.010(2) 0.010(1) -0.012(2)
C38 0.027(1) 0.028(2) 0.021(1) 0.006(1) 0.002(1) 0.006(1)
C39 0.023(1) 0.022(2) 0.013(1) 0.002(1) -0.001(1) -0.003(1)
C40 0.026(2) 0.024(2) 0.018(1) 0.005(1) -0.002(1) -0.002(1)
C41 0.029(2) 0.028(2) 0.021(1) -0.005(1) -0.002(1) -0.001(1)
C42 0.021(1) 0.035(2) 0.029(2) -0.002(1) -0.001(1) -0.005(1)
C43 0.023(2) 0.030(2) 0.036(2) 0.008(1) -0.006(1) 0.000(1)
C44 0.032(2) 0.023(2) 0.022(1) 0.002(1) -0.003(1) 0.002(1)
C45 0.027(1) 0.021(2) 0.021(1) -0.002(1) 0.004(1) -0.004(1)
C46 0.020(1) 0.019(1) 0.013(1) 0.002(1) 0.000(1) 0.005(1)
C47 0.022(1) 0.024(2) 0.015(1) 0.003(1) 0.002(1) 0.004(1)
C48 0.029(2) 0.028(2) 0.019(1) -0.005(1) -0.004(1) 0.003(1)
C49 0.022(2) 0.042(2) 0.028(2) -0.006(1) 0.003(1) 0.012(1)
C50 0.028(2) 0.043(2) 0.028(2) 0.009(2) 0.011(1) 0.005(1)
C51 0.031(2) 0.024(2) 0.019(1) 0.005(1) 0.003(1) 0.000(1)

loop_
_atom_site_label
_atom_site_fract_x
_atom_site_fract_y
_atom_site_fract_z
_atom_site_U_iso_or_equiv
_atom_site_thermal_displace_type
O1 0.95927(4) 0.9945(8) -0.00298(10) 0.0264(11) Uij
O2 0.94790(4) 0.7939(8) 0.13920(9) 0.0208(10) Uij
O3 0.86173(4) 0.7242(8) 0.02986(10) 0.0236(10) Uij
O4 0.89975(4) 1.1415(8) 0.18374(9) 0.0204(9) Uij
O5 0.90850(4) 1.1652(8) 0.01945(10) 0.0221(10) Uij
O6 0.76603(4) 0.4666(8) 0.11725(10) 0.0321(11) Uij
O7 0.73908(4) 0.6846(8) 0.24021(9) 0.0205(10) Uij
O8 0.82982(4) 0.7469(8) 0.31530(10) 0.0251(11) Uij
O9 0.76158(4) 0.3484(8) 0.36300(9) 0.0204(10) Uij
O10 0.79807(4) 0.3037(8) 0.22784(10) 0.0261(11) Uij
C1 0.92493(6) 0.9452(9) 0.0038(1) 0.021(1) Uij
C2 0.92288(6) 0.7586(8) 0.0704(1) 0.020(1) Uij
C3 0.88746(6) 0.7669(8) 0.0988(1) 0.022(1) Uij
C4 0.87735(6) 1.0171(9) 0.1253(1) 0.020(1) Uij
C5 0.87464(6) 1.1354(8) 0.0426(1) 0.021(1) Uij
C6 0.85297(6) 0.9530(9) -0.0084(2) 0.024(1) Uij
C7 0.96375(7) 1.1409(9) -0.0718(2) 0.034(2) Uij
C8 0.97912(6) 0.6620(8) 0.1372(1) 0.024(1) Uij
C9 1.00385(6) 0.7255(8) 0.2113(1) 0.021(1) Uij
C10 1.00041(7) 0.9345(9) 0.2539(2) 0.026(2) Uij
C11 1.02373(7) 0.9899(8) 0.3221(2) 0.030(2) Uij
C12 1.05070(7) 0.8366(9) 0.3461(2) 0.032(2) Uij
C13 1.05448(7) 0.6301(9) 0.3032(2) 0.031(2) Uij
C14 1.03096(7) 0.5739(9) 0.2368(2) 0.026(2) Uij
C15 0.90235(6) 1.0267(9) 0.2615(1) 0.024(1) Uij
C16 0.92067(6) 1.1853(9) 0.3260(1) 0.019(1) Uij
C17 0.93808(6) 1.3880(9) 0.3096(1) 0.021(1) Uij
C18 0.95425(7) 1.5286(8) 0.3721(2) 0.029(2) Uij
C19 0.95269(7) 1.4656(9) 0.4523(2) 0.033(2) Uij
C20 0.93526(8) 1.2633(9) 0.4694(2) 0.038(2) Uij
C21 0.91943(7) 1.1219(9) 0.4072(2) 0.030(2) Uij
C31 0.78972(6) 0.5218(9) 0.1838(2) 0.024(2) Uij
C32 0.77475(6) 0.7135(8) 0.2345(1) 0.022(1) Uij
C33 0.79360(6) 0.7122(8) 0.3204(1) 0.020(1) Uij
C34 0.79337(6) 0.4655(9) 0.3605(1) 0.022(1) Uij
C35 0.81633(6) 0.3372(9) 0.3073(2) 0.024(2) Uij
C36 0.84563(7) 0.5143(9) 0.3104(2) 0.027(2) Uij
C37 0.77988(8) 0.3219(10) 0.0583(2) 0.045(2) Uij
C38 0.71676(6) 0.8122(9) 0.1811(1) 0.025(2) Uij
C39 0.68033(6) 0.7581(8) 0.1940(1) 0.019(1) Uij
C40 0.67209(7) 0.5508(9) 0.2327(1) 0.023(2) Uij
C41 0.63843(7) 0.5053(9) 0.2465(1) 0.026(2) Uij
C42 0.61261(6) 0.6661(9) 0.2210(2) 0.029(2) Uij
C43 0.62040(7) 0.8690(9) 0.1805(2) 0.031(2) Uij
C44 0.65402(7) 0.9165(8) 0.1674(1) 0.026(2) Uij
C45 0.74118(7) 0.4662(9) 0.4165(1) 0.023(1) Uij
C46 0.70840(6) 0.3306(9) 0.4235(1) 0.018(1) Uij
C47 0.69993(6) 0.1186(9) 0.3830(1) 0.020(1) Uij
C48 0.66911(7) 0.0044(9) 0.3915(1) 0.026(2) Uij
C49 0.64663(7) 0.1010(9) 0.4408(2) 0.031(2) Uij
C50 0.65493(7) 0.3118(9) 0.4814(2) 0.033(2) Uij
C51 0.68555(7) 0.4250(8) 0.4730(1) 0.025(2) Uij
H1 0.91440 0.8822 -0.0462 0.025 Uiso
H2 0.92624 0.6052 0.0484 0.024 Uiso
H3 0.88561 0.6534 0.1405 0.026 Uiso
H4 0.85510 1.0102 0.1426 0.024 Uiso
H5 0.86299 1.2838 0.0429 0.025 Uiso
H6a 0.82914 0.9858 -0.0084 0.028 Uiso
H6b 0.85844 0.9538 -0.0626 0.028 Uiso
H7a 0.98723 1.1747 -0.0765 0.041 Uiso
H7b 0.95197 1.2872 -0.0668 0.041 Uiso
H7c 0.95403 1.0608 -0.1196 0.041 Uiso
H8a 0.98909 0.7013 0.0896 0.029 Uiso
H8b 0.97428 0.4961 0.1374 0.029 Uiso
H10 0.98209 1.0409 0.2369 0.031 Uiso
H11 1.02109 1.1322 0.3516 0.036 Uiso
H12 1.06660 0.8735 0.3923 0.038 Uiso
H13 1.07326 0.5261 0.3193 0.038 Uiso
H14 1.03343 0.4295 0.2082 0.031 Uiso
H15a 0.91486 0.8823 0.2593 0.028 Uiso
H15b 0.87986 0.9929 0.2746 0.028 Uiso
H17 0.93917 1.4334 0.2548 0.026 Uiso
H18 0.96631 1.6682 0.3598 0.034 Uiso
H19 0.96367 1.5612 0.4950 0.039 Uiso
H20 0.93394 1.2201 0.5243 0.045 Uiso
H21 0.90773 0.9809 0.4198 0.036 Uiso
H31 0.81001 0.5821 0.1651 0.029 Uiso
H32 0.77815 0.8643 0.2108 0.027 Uiso
H33 0.78483 0.8309 0.3530 0.024 Uiso
H34 0.80503 0.4757 0.4140 0.026 Uiso
H35 0.82408 0.1892 0.3306 0.029 Uiso
H36a 0.86189 0.4866 0.3568 0.033 Uiso
H36b 0.85678 0.5028 0.2628 0.033 Uiso
H37a 0.76369 0.2843 0.0127 0.054 Uiso
H37b 0.78803 0.1776 0.0835 0.054 Uiso
H37c 0.79861 0.4051 0.0397 0.054 Uiso
H38a 0.72070 0.7639 0.1282 0.030 Uiso
H38b 0.72093 0.9783 0.1872 0.030 Uiso
H40 0.68966 0.4386 0.2499 0.028 Uiso
H41 0.63310 0.3635 0.2735 0.032 Uiso
H42 0.58962 0.6369 0.2314 0.034 Uiso
H43 0.60256 0.9775 0.1615 0.037 Uiso
H44 0.65914 1.0581 0.1401 0.031 Uiso
H45a 0.73553 0.6212 0.3962 0.028 Uiso
H45b 0.75406 0.4783 0.4687 0.028 Uiso
H47 0.71533 0.0510 0.3493 0.024 Uiso
H48 0.66342 -0.1405 0.3635 0.031 Uiso
H49 0.62552 0.0229 0.4467 0.037 Uiso
H50 0.63954 0.3790 0.5153 0.039 Uiso
H51 0.69110 0.5692 0.5014 0.030 Uiso

loop_
_geom_angle_atom_site_label_1
_geom_angle_atom_site_label_2
_geom_angle_atom_site_label_3
_geom_angle
C1 O1 C7 113.1(2)
C2 O2 C8 114.4(2)
C3 O3 C6 107.6(2)
C4 O4 C15 111.5(2)
C1 O5 C5 113.5(2)
C31 O6 C37 113.6(2)
C32 O7 C38 114.9(2)
C33 O8 C36 108.0(2)
C34 O9 C45 111.3(2)
C31 O10 C35 114.3(2)
O1 C1 O5 107.6(2)
O1 C1 C2 109.3(2)
O5 C1 C2 113.3(2)
O2 C2 C3 108.1(2)
O2 C2 C1 113.1(2)
C1 C2 C3 109.5(2)
O3 C3 C2 108.8(2)
O3 C3 C4 101.5(2)
C2 C3 C4 113.2(2)
O4 C4 C5 112.0(2)
O4 C4 C3 119.3(2)
C3 C4 C5 97.6(2)
O5 C5 C4 109.2(2)
O5 C5 C6 113.6(2)
C4 C5 C6 100.5(2)
O3 C6 C5 105.4(2)
O2 C8 C9 108.8(2)
C10 C9 C14 118.9(2)
C8 C9 C14 119.6(2)
C8 C9 C10 121.6(2)
C9 C10 C11 120.5(3)
C10 C11 C12 119.6(3)
C11 C12 C13 120.1(2)
C12 C13 C14 120.1(2)
C9 C14 C13 120.8(2)
O4 C15 C16 110.5(2)
C17 C16 C21 118.6(2)
C15 C16 C17 123.7(2)
C15 C16 C21 117.7(2)
C16 C17 C18 120.9(2)
C17 C18 C19 120.2(2)
C18 C19 C20 119.5(2)
C19 C20 C21 120.4(2)
C16 C21 C20 120.5(3)
O6 C31 O10 107.6(2)
O6 C31 C32 109.5(2)
O10 C31 C32 113.4(2)
O7 C32 C33 107.7(2)
O7 C32 C31 113.7(2)
C31 C32 C33 109.8(2)
O8 C33 C32 108.1(2)
O8 C33 C34 101.8(2)
C32 C33 C34 112.5(2)
O9 C34 C35 112.5(2)
O9 C34 C33 119.0(2)
C33 C34 C35 98.1(2)
O10 C35 C36 114.1(2)
O10 C35 C34 109.6(2)
C34 C35 C36 99.6(2)
O8 C36 C35 105.5(2)
O7 C38 C39 108.3(2)
C40 C39 C44 118.6(2)
C38 C39 C40 121.0(2)
C38 C39 C44 120.3(2)
C39 C40 C41 120.6(2)
C40 C41 C42 120.1(3)
C41 C42 C43 119.6(2)
C42 C43 C44 120.5(2)
C39 C44 C43 120.5(2)
O9 C45 C46 111.1(2)
C47 C46 C51 118.8(2)
C45 C46 C47 123.4(2)
C45 C46 C51 117.8(2)
C46 C47 C48 120.4(2)
C47 C48 C49 120.1(3)
C48 C49 C50 119.8(2)
C49 C50 C51 120.1(2)
C46 C51 C50 120.9(3)
O1 C1 H1 108.8
O5 C1 H1 108.9
C2 C1 H1 108.8
O2 C2 H2 108.7
C3 C2 H2 108.7
C1 C2 H2 108.7
O3 C3 H3 111.0
C2 C3 H3 111.1
C4 C3 H3 111.0
O4 C4 H4 109.1
C5 C4 H4 109.1
C3 C4 H4 109.0
O5 C5 H5 111.0
C4 C5 H5 111.1
C6 C5 H5 111.0
H6a C6 H6b 109.5
O3 C6 H6a 110.5
C5 C6 H6a 110.5
O3 C6 H6b 110.5
C5 C6 H6b 110.5
H7a C7 H7b 108.6
H7a C7 H7c 108.6
O1 C7 H7a 113.1
H7b C7 H7c 109.5
O1 C7 H7b 108.5
O1 C7 H7c 108.6
H8a C8 H8b 109.4
O2 C8 H8a 109.7
C9 C8 H8a 109.7
O2 C8 H8b 109.7
C9 C8 H8b 109.7
C9 C10 H10 119.8
C11 C10 H10 119.7
C12 C11 H11 120.2
C10 C11 H11 120.2
C13 C12 H12 120.0
C11 C12 H12 119.9
C12 C13 H13 120.0
C14 C13 H13 119.9
C9 C14 H14 119.5
C13 C14 H14 119.6
H15a C15 H15b 109.5
O4 C15 H15a 109.2
C16 C15 H15a 109.2
O4 C15 H15b 109.2
C16 C15 H15b 109.2
C16 C17 H17 119.6
C18 C17 H17 119.5
C19 C18 H18 119.9
C17 C18 H18 119.9
C20 C19 H19 120.2
C18 C19 H19 120.3
C19 C20 H20 119.8
C21 C20 H20 119.7
C20 C21 H21 119.7
C16 C21 H21 119.8
O6 C31 H31 108.7
O10 C31 H31 108.8
C32 C31 H31 108.8
O7 C32 H32 108.5
C33 C32 H32 108.5
C31 C32 H32 108.5
O8 C33 H33 111.4
C32 C33 H33 111.4
C34 C33 H33 111.3
O9 C34 H34 108.9
C35 C34 H34 108.9
C33 C34 H34 108.9
O10 C35 H35 111.1
C36 C35 H35 111.0
C34 C35 H35 111.0
H36a C36 H36b 109.5
O8 C36 H36a 110.5
C35 C36 H36a 110.5
O8 C36 H36b 110.4
C35 C36 H36b 110.4
H37a C37 H37b 108.5
H37b C37 H37c 109.4
O6 C37 H37b 108.5
H37a C37 H37c 108.3
O6 C37 H37a 113.7
O6 C37 H37c 108.4
H38a C38 H38b 109.5
O7 C38 H38a 109.8
C39 C38 H38a 109.8
O7 C38 H38b 109.8
C39 C38 H38b 109.7
C39 C40 H40 119.7
C41 C40 H40 119.7
C42 C41 H41 119.9
C40 C41 H41 120.0
C43 C42 H42 120.2
C41 C42 H42 120.3
C42 C43 H43 119.7
C44 C43 H43 119.8
C43 C44 H44 119.7
C39 C44 H44 119.8
H45a C45 H45b 109.5
O9 C45 H45a 109.1
C46 C45 H45a 109.1
O9 C45 H45b 109.1
C46 C45 H45b 109.0
C46 C47 H47 119.9
C48 C47 H47 119.7
C49 C48 H48 119.8
C47 C48 H48 120.1
C50 C49 H49 120.1
C48 C49 H49 120.2
C51 C50 H50 119.9
C49 C50 H50 120.1
C50 C51 H51 119.4
C46 C51 H51 119.7

loop_
_geom_bond_atom_site_label_1
_geom_bond_atom_site_label_2
_geom_bond_distance
O1 C1 1.389(3)
O1 C7 1.436(3)
O2 C2 1.425(3)
O2 C8 1.432(3)
O3 C3 1.449(3)
O3 C6 1.456(3)
O4 C4 1.410(3)
O4 C15 1.436(3)
O5 C1 1.431(3)
O5 C5 1.433(3)
O6 C31 1.388(3)
O6 C37 1.429(3)
O7 C32 1.419(3)
O7 C38 1.425(3)
O8 C33 1.443(3)
O8 C36 1.451(3)
O9 C34 1.411(3)
O9 C45 1.427(3)
O10 C35 1.434(3)
O10 C31 1.443(3)
C1 C2 1.532(3)
C2 C3 1.517(3)
C3 C4 1.539(4)
C4 C5 1.518(3)
C5 C6 1.520(3)
C8 C9 1.512(3)
C9 C14 1.385(3)
C9 C10 1.386(4)
C10 C11 1.399(4)
C11 C12 1.382(4)
C12 C13 1.378(4)
C13 C14 1.385(4)
C15 C16 1.505(3)
C16 C17 1.370(3)
C16 C21 1.403(4)
C17 C18 1.394(3)
C18 C19 1.386(4)
C19 C20 1.372(4)
C20 C21 1.387(4)
C31 C32 1.527(3)
C32 C33 1.523(3)
C33 C34 1.538(3)
C34 C35 1.517(4)
C35 C36 1.513(4)
C38 C39 1.498(3)
C39 C40 1.387(3)
C39 C44 1.390(4)
C40 C41 1.387(4)
C41 C42 1.382(4)
C42 C43 1.375(4)
C43 C44 1.385(4)
C45 C46 1.508(3)
C46 C47 1.387(3)
C46 C51 1.390(3)
C47 C48 1.388(3)
C48 C49 1.383(4)
C49 C50 1.381(4)
C50 C51 1.378(4)
C1 H1 0.95
C2 H2 0.95
C3 H3 0.95
C4 H4 0.95
C5 H5 0.95
C6 H6a 0.95
C6 H6b 0.95
C7 H7a 0.95
C7 H7b 0.95
C7 H7c 0.95
C8 H8a 0.95
C8 H8b 0.95
C10 H10 0.95
C11 H11 0.95
C12 H12 0.95
C13 H13 0.95
C14 H14 0.95
C15 H15a 0.95
C15 H15b 0.95
C17 H17 0.95
C18 H18 0.95
C19 H19 0.95
C20 H20 0.95
C21 H21 0.95
C31 H31 0.95
C32 H32 0.95
C33 H33 0.95
C34 H34 0.95
C35 H35 0.95
C36 H36a 0.95
C36 H36b 0.95
C37 H37b 0.95
C37 H37a 0.95
C37 H37c 0.95
C38 H38a 0.95
C38 H38b 0.95
C40 H40 0.95
C41 H41 0.95
C42 H42 0.95
C43 H43 0.95
C44 H44 0.95
C45 H45a 0.95
C45 H45b 0.95
C47 H47 0.95
C48 H48 0.95
C49 H49 0.95
C50 H50 0.95
C51 H51 0.95
